data_7716200
loop_
_publ_author_name
'Park, Sanha'
'Seo, Mi Sook'
'Kim, Mingi'
'Lee, Kang Mun'
'Graham, Peter M.'
'Lee, Yunho'

_publ_section_title
;
 Reactivity of low-valent nickel carbonyl species supported by acridane
 based PNP ligands towards iodoalkanes.
;
_journal_issue 24
_journal_name_full 'Dalton transactions (Cambridge, England : 2003)'
_journal_page_first 10120
_journal_page_last 10125
_journal_paper_doi 10.1039/d4dt01022a
_journal_volume 53
_journal_year 2024
_chemical_formula_moiety 'C39 H48 Br N Ni P2'
_chemical_formula_sum 'C39 H50 Br N Ni P2'
_chemical_formula_weight 733.36
_space_group_crystal_system monoclinic
_space_group_IT_number 14
_space_group_name_Hall '-P 2yn'
_space_group_name_H-M_alt 'P 1 21/n 1'
_atom_sites_solution_hydrogens geom
_atom_sites_solution_primary direct
_audit_creation_method SHELXL-2018/3
_audit_update_record
;
2023-12-28 deposited with the CCDC.	2024-05-28 downloaded from the CCDC.
;
_cell_angle_alpha 90
_cell_angle_beta 90.344(3)
_cell_angle_gamma 90
_cell_formula_units_Z 4
_cell_length_a 9.3589(6)
_cell_length_b 32.023(3)
_cell_length_c 11.8870(9)
_cell_measurement_reflns_used 9420
_cell_measurement_temperature 100(2)
_cell_measurement_theta_max 2.27
_cell_measurement_theta_min 26.55
_cell_volume 3562.5(5)
_computing_cell_refinement 'Bruker APEX4 software'
_computing_data_collection 'Bruker APEX4 software'
_computing_data_reduction 'Bruker APEX4 software'
_computing_molecular_graphics ORTEP
_computing_publication_material CIFTAB
_computing_structure_refinement 'SHELXL-2018/3 (Sheldrick, 2018)'
_computing_structure_solution 'SHELXT 2018/2 (Sheldrick, 2018)'
_diffrn_ambient_temperature 100(2)
_diffrn_measured_fraction_theta_full 0.999
_diffrn_measured_fraction_theta_max 0.997
_diffrn_measurement_device_type 'PHOTON II CPAD detector'
_diffrn_measurement_method 'phi and omega scans'
_diffrn_radiation_type MoK\a
_diffrn_radiation_wavelength 0.71073
_diffrn_reflns_av_R_equivalents 0.0837
_diffrn_reflns_av_unetI/netI 0.0268
_diffrn_reflns_Laue_measured_fraction_full 0.999
_diffrn_reflns_Laue_measured_fraction_max 0.997
_diffrn_reflns_limit_h_max 12
_diffrn_reflns_limit_h_min -12
_diffrn_reflns_limit_k_max 41
_diffrn_reflns_limit_k_min -41
_diffrn_reflns_limit_l_max 15
_diffrn_reflns_limit_l_min -15
_diffrn_reflns_number 219130
_diffrn_reflns_point_group_measured_fraction_full 0.999
_diffrn_reflns_point_group_measured_fraction_max 0.997
_diffrn_reflns_theta_full 25.242
_diffrn_reflns_theta_max 27.512
_diffrn_reflns_theta_min 2.267
_diffrn_source 'Ius 3.0 microfocus source'
_exptl_absorpt_coefficient_mu 1.784
_exptl_absorpt_correction_T_max 0.987
_exptl_absorpt_correction_T_min 0.789
_exptl_absorpt_correction_type multi-scan
_exptl_absorpt_process_details SADABS
_exptl_crystal_density_diffrn 1.367
_exptl_crystal_description block
_exptl_crystal_F_000 1536
_refine_diff_density_max 0.865
_refine_diff_density_min -0.704
_refine_diff_density_rms 0.107
_refine_ls_extinction_method none
_refine_ls_goodness_of_fit_ref 1.305
_refine_ls_hydrogen_treatment constr
_refine_ls_matrix_type full
_refine_ls_number_parameters 407
_refine_ls_number_reflns 8171
_refine_ls_number_restraints 0
_refine_ls_restrained_S_all 1.305
_refine_ls_R_factor_all 0.0786
_refine_ls_R_factor_gt 0.0396
_refine_ls_shift/su_max 0.001
_refine_ls_shift/su_mean 0.000
_refine_ls_structure_factor_coef Fsqd
_refine_ls_weighting_details 'w=1/[\s^2^(Fo^2^)+(0.0272P)^2^+7.2826P] where P=(Fo^2^+2Fc^2^)/3'
_refine_ls_weighting_scheme calc
_refine_ls_wR_factor_gt 0.0839
_refine_ls_wR_factor_ref 0.1125
_reflns_Friedel_coverage 0.000
_reflns_number_gt 6193
_reflns_number_total 8171
_reflns_threshold_expression 'I > 2\s(I)'
_cod_data_source_file d4dt01022a2.cif
_cod_data_source_block PSH209
_cod_depositor_comments
;
The following automatic conversions were performed:

data item '_exptl_absorpt_correction_type' value 'MULTI-SCAN' was
changed to 'multi-scan' in accordance with the
/home/data/users/saulius/crontab/automatic-downloads/rss-feeds/RSC/lib/dictionaries/cif_core.dic
dictionary named 'cif_core.dic' version 2.4.2 last updated on
2011-04-26.

Automatic conversion script
Id: cif_fix_values 8170 2020-07-09 18:12:32Z antanas 

 Adding full bibliography for 7716197--7716200.cif.
;
_cod_original_cell_volume 3562.5(4)
_cod_original_sg_symbol_H-M 'P 21/n'
_cod_database_code 7716200
_shelx_shelxl_version_number 2018/3
_shelx_space_group_comment
;
The symmetry employed for this shelxl refinement is uniquely defined
by the following loop, which should always be used as a source of
symmetry information in preference to the above space-group names.
They are only intended as comments.
;

loop_
_space_group_symop_operation_xyz
'x, y, z'
'-x+1/2, y+1/2, -z+1/2'
'-x, -y, -z'
'x-1/2, -y-1/2, z-1/2'

loop_
_atom_site_label
_atom_site_type_symbol
_atom_site_fract_x
_atom_site_fract_y
_atom_site_fract_z
_atom_site_U_iso_or_equiv
_atom_site_adp_type
_atom_site_occupancy
_atom_site_site_symmetry_order
_atom_site_calc_flag
_atom_site_refinement_flags_posn
_atom_site_refinement_flags_adp
_atom_site_refinement_flags_occupancy
_atom_site_disorder_assembly
_atom_site_disorder_group
Ni02 Ni 0.81463(4) 0.33640(2) 0.78570(3) 0.01785(10) Uani 1 1 d . . . . .
P003 P 0.90216(9) 0.29194(2) 0.66333(7) 0.01793(17) Uani 1 1 d . . . . .
P004 P 0.76385(8) 0.38929(2) 0.89553(7) 0.01813(17) Uani 1 1 d . . . . .
N005 N 0.8044(3) 0.37468(8) 0.6655(2) 0.0165(5) Uani 1 1 d . . . . .
C006 C 0.7782(3) 0.41707(9) 0.6837(2) 0.0153(6) Uani 1 1 d . . . . .
C007 C 0.8499(3) 0.36408(9) 0.5578(2) 0.0151(6) Uani 1 1 d . . . . .
C008 C 0.8322(3) 0.39083(9) 0.4647(3) 0.0161(6) Uani 1 1 d . . . . .
C009 C 0.9142(3) 0.32495(9) 0.5403(3) 0.0177(6) Uani 1 1 d . . . . .
C00A C 0.5749(3) 0.40855(9) 0.4812(3) 0.0171(6) Uani 1 1 d . . . . .
C00B C 0.7486(3) 0.47426(10) 0.8172(3) 0.0180(6) Uani 1 1 d . . . . .
H00B H 0.738700 0.483473 0.892677 0.022 Uiso 1 1 calc R U . . .
C00C C 0.7574(3) 0.44566(9) 0.5951(2) 0.0149(6) Uani 1 1 d . . . . .
C00D C 0.9725(3) 0.31438(10) 0.4371(3) 0.0199(6) Uani 1 1 d . . . . .
H00D H 1.016276 0.287850 0.427701 0.024 Uiso 1 1 calc R U . . .
C00E C 0.4681(3) 0.42736(10) 0.5441(3) 0.0210(6) Uani 1 1 d . . . . .
H00E H 0.489406 0.451826 0.586117 0.025 Uiso 1 1 calc R U . . .
C00F C 0.7465(3) 0.48811(9) 0.6204(3) 0.0168(6) Uani 1 1 d . . . . .
H00F H 0.739651 0.507505 0.560096 0.020 Uiso 1 1 calc R U . . .
C00G C 0.7432(3) 0.46001(9) 0.3850(3) 0.0161(6) Uani 1 1 d . . . . .
C00H C 0.7663(3) 0.43156(10) 0.7952(3) 0.0180(6) Uani 1 1 d . . . . .
C00I C 0.7287(3) 0.42744(9) 0.4785(2) 0.0154(6) Uani 1 1 d . . . . .
C00J C 0.6295(3) 0.47042(10) 0.3143(3) 0.0193(6) Uani 1 1 d . . . . .
H00J H 0.540688 0.456391 0.322453 0.023 Uiso 1 1 calc R U . . .
C00K C 0.9676(3) 0.34212(10) 0.3473(3) 0.0195(6) Uani 1 1 d . . . . .
C00L C 0.8871(3) 0.51142(10) 0.2876(3) 0.0210(6) Uani 1 1 d . . . . .
H00L H 0.975774 0.525455 0.278640 0.025 Uiso 1 1 calc R U . . .
C00M C 0.8731(3) 0.48094(9) 0.3695(3) 0.0190(6) Uani 1 1 d . . . . .
H00M H 0.952716 0.474114 0.415862 0.023 Uiso 1 1 calc R U . . .
C00N C 0.7732(4) 0.25087(10) 0.6278(3) 0.0264(7) Uani 1 1 d . . . . .
H00N H 0.766232 0.232139 0.694903 0.032 Uiso 1 1 calc R U . . .
C00O C 0.8939(3) 0.37979(10) 0.3625(3) 0.0192(6) Uani 1 1 d . . . . .
H00O H 0.885663 0.398502 0.300753 0.023 Uiso 1 1 calc R U . . .
C00P C 0.7452(3) 0.50328(9) 0.7306(3) 0.0179(6) Uani 1 1 d . . . . .
C00Q C 0.6435(3) 0.50106(10) 0.2318(3) 0.0228(7) Uani 1 1 d . . . . .
H00Q H 0.564512 0.507819 0.184659 0.027 Uiso 1 1 calc R U . . .
C00R C 0.5392(3) 0.37278(10) 0.4195(3) 0.0224(7) Uani 1 1 d . . . . .
H00R H 0.610074 0.359468 0.375175 0.027 Uiso 1 1 calc R U . . .
C00S C 0.7717(3) 0.52155(10) 0.2184(3) 0.0231(7) Uani 1 1 d . . . . .
H00S H 0.781263 0.542471 0.162233 0.028 Uiso 1 1 calc R U . . .
C00T C 0.5897(4) 0.39531(11) 0.9664(3) 0.0269(7) Uani 1 1 d . . . . .
H00T H 0.574879 0.425732 0.981196 0.032 Uiso 1 1 calc R U . . .
C00U C 1.0792(3) 0.26734(10) 0.6790(3) 0.0235(7) Uani 1 1 d . . . . .
H00U H 1.109265 0.257301 0.603068 0.028 Uiso 1 1 calc R U . . .
C00V C 0.9034(3) 0.39702(10) 1.0026(3) 0.0230(7) Uani 1 1 d . . . . .
H00V H 0.886244 0.375970 1.063142 0.028 Uiso 1 1 calc R U . . .
C00W C 0.7418(4) 0.54975(10) 0.7540(3) 0.0239(7) Uani 1 1 d . . . . .
H00A H 0.703363 0.554658 0.829332 0.036 Uiso 1 1 calc R U . . .
H00C H 0.680950 0.563618 0.697959 0.036 Uiso 1 1 calc R U . . .
H00G H 0.838936 0.561062 0.749758 0.036 Uiso 1 1 calc R U . . .
C00X C 0.3301(3) 0.41098(11) 0.5466(3) 0.0243(7) Uani 1 1 d . . . . .
H00X H 0.258559 0.424126 0.590570 0.029 Uiso 1 1 calc R U . . .
C00Y C 0.2974(4) 0.37556(11) 0.4850(3) 0.0264(7) Uani 1 1 d . . . . .
H00Y H 0.203341 0.364446 0.486217 0.032 Uiso 1 1 calc R U . . .
C00Z C 1.1876(4) 0.30024(12) 0.7179(3) 0.0319(8) Uani 1 1 d . . . . .
H00H H 1.181888 0.324667 0.668451 0.048 Uiso 1 1 calc R U . . .
H00I H 1.284183 0.288455 0.714990 0.048 Uiso 1 1 calc R U . . .
H00K H 1.166215 0.308646 0.795301 0.048 Uiso 1 1 calc R U . . .
C010 C 0.4015(4) 0.35645(10) 0.4220(3) 0.0263(7) Uani 1 1 d . . . . .
H010 H 0.379317 0.332013 0.380120 0.032 Uiso 1 1 calc R U . . .
C011 C 1.0493(3) 0.38705(12) 0.9516(3) 0.0291(8) Uani 1 1 d . . . . .
H01A H 1.052604 0.357501 0.930348 0.044 Uiso 1 1 calc R U . . .
H01B H 1.124554 0.392890 1.007019 0.044 Uiso 1 1 calc R U . . .
H01C H 1.063993 0.404389 0.884700 0.044 Uiso 1 1 calc R U . . .
C012 C 1.0788(4) 0.22962(11) 0.7584(3) 0.0300(8) Uani 1 1 d . . . . .
H01D H 1.046159 0.238371 0.832936 0.045 Uiso 1 1 calc R U . . .
H01E H 1.175782 0.218239 0.764495 0.045 Uiso 1 1 calc R U . . .
H01F H 1.014385 0.208148 0.728528 0.045 Uiso 1 1 calc R U . . .
C013 C 0.5825(4) 0.37235(13) 1.0795(3) 0.0344(8) Uani 1 1 d . . . . .
H01G H 0.608021 0.342948 1.068664 0.052 Uiso 1 1 calc R U . . .
H01H H 0.485367 0.374225 1.109317 0.052 Uiso 1 1 calc R U . . .
H01I H 0.649677 0.385220 1.132736 0.052 Uiso 1 1 calc R U . . .
C014 C 1.0368(4) 0.33154(12) 0.2365(3) 0.0337(9) Uani 1 1 d . . . . .
H01J H 1.109851 0.310034 0.248547 0.051 Uiso 1 1 calc R U . . .
H01K H 1.081439 0.356630 0.205208 0.051 Uiso 1 1 calc R U . . .
H01L H 0.964172 0.321080 0.183949 0.051 Uiso 1 1 calc R U . . .
C015 C 0.8139(5) 0.22347(12) 0.5280(3) 0.0375(9) Uani 1 1 d . . . . .
H01M H 0.811728 0.240184 0.458961 0.056 Uiso 1 1 calc R U . . .
H01N H 0.745764 0.200350 0.521196 0.056 Uiso 1 1 calc R U . . .
H01O H 0.910276 0.212279 0.539762 0.056 Uiso 1 1 calc R U . . .
C016 C 0.6253(4) 0.27109(12) 0.6111(3) 0.0341(8) Uani 1 1 d . . . . .
H01P H 0.595330 0.284306 0.681460 0.051 Uiso 1 1 calc R U . . .
H01Q H 0.555818 0.249603 0.589528 0.051 Uiso 1 1 calc R U . . .
H01R H 0.630762 0.292222 0.551659 0.051 Uiso 1 1 calc R U . . .
C017 C 0.9029(4) 0.43987(12) 1.0585(3) 0.0328(8) Uani 1 1 d . . . . .
H01S H 0.934809 0.460981 1.004524 0.049 Uiso 1 1 calc R U . . .
H01T H 0.967578 0.439621 1.123624 0.049 Uiso 1 1 calc R U . . .
H01U H 0.805849 0.446562 1.083333 0.049 Uiso 1 1 calc R U . . .
C018 C 0.4725(4) 0.38090(13) 0.8845(4) 0.0379(9) Uani 1 1 d . . . . .
H01V H 0.480789 0.396330 0.813696 0.057 Uiso 1 1 calc R U . . .
H01W H 0.378571 0.386204 0.917637 0.057 Uiso 1 1 calc R U . . .
H01X H 0.483171 0.350939 0.869993 0.057 Uiso 1 1 calc R U . . .
Br1 Br 0.79956(4) 0.28714(2) 0.92877(3) 0.02895(10) Uani 1 1 d . . . . .

loop_
_atom_site_aniso_label
_atom_site_aniso_U_11
_atom_site_aniso_U_22
_atom_site_aniso_U_33
_atom_site_aniso_U_23
_atom_site_aniso_U_13
_atom_site_aniso_U_12
Ni02 0.0192(2) 0.0159(2) 0.0185(2) 0.00295(15) 0.00020(15) 0.00041(15)
P003 0.0200(4) 0.0143(4) 0.0194(4) 0.0021(3) -0.0022(3) 0.0003(3)
P004 0.0178(4) 0.0187(4) 0.0179(4) 0.0013(3) 0.0008(3) 0.0001(3)
N005 0.0177(12) 0.0140(12) 0.0177(13) -0.0021(10) 0.0004(10) 0.0012(10)
C006 0.0126(14) 0.0143(14) 0.0189(15) 0.0014(11) 0.0002(11) -0.0004(11)
C007 0.0127(13) 0.0160(14) 0.0166(14) 0.0004(11) -0.0004(11) -0.0008(11)
C008 0.0148(14) 0.0137(14) 0.0198(15) -0.0017(11) -0.0019(11) -0.0014(11)
C009 0.0153(14) 0.0161(14) 0.0215(15) -0.0034(12) -0.0046(12) 0.0003(11)
C00A 0.0172(15) 0.0149(14) 0.0192(15) 0.0027(11) -0.0049(12) 0.0008(11)
C00B 0.0157(14) 0.0204(15) 0.0180(15) -0.0028(12) -0.0018(11) 0.0011(12)
C00C 0.0124(13) 0.0168(14) 0.0156(14) 0.0007(11) -0.0012(11) 0.0013(11)
C00D 0.0200(15) 0.0167(15) 0.0231(16) -0.0022(12) -0.0020(12) 0.0041(12)
C00E 0.0194(15) 0.0208(16) 0.0227(16) -0.0025(13) -0.0030(12) 0.0000(12)
C00F 0.0127(14) 0.0179(14) 0.0197(15) 0.0013(12) -0.0024(11) 0.0008(11)
C00G 0.0164(14) 0.0135(14) 0.0185(15) -0.0011(11) 0.0000(11) 0.0025(11)
C00H 0.0107(13) 0.0203(15) 0.0229(16) -0.0027(12) -0.0012(11) 0.0005(11)
C00I 0.0157(14) 0.0119(13) 0.0187(15) 0.0008(11) -0.0029(11) 0.0020(11)
C00J 0.0147(14) 0.0201(15) 0.0232(16) 0.0026(13) -0.0016(12) -0.0010(12)
C00K 0.0206(15) 0.0216(16) 0.0163(15) -0.0022(12) 0.0003(12) 0.0037(12)
C00L 0.0173(15) 0.0214(16) 0.0243(16) 0.0006(13) 0.0021(12) -0.0021(12)
C00M 0.0180(15) 0.0188(15) 0.0201(15) -0.0020(12) -0.0010(12) 0.0021(12)
C00N 0.0318(18) 0.0188(16) 0.0286(18) 0.0042(13) -0.0075(14) -0.0083(14)
C00O 0.0190(15) 0.0191(15) 0.0195(15) 0.0017(12) -0.0014(12) 0.0011(12)
C00P 0.0128(14) 0.0186(15) 0.0222(16) -0.0047(12) -0.0026(11) 0.0020(11)
C00Q 0.0203(16) 0.0243(17) 0.0238(17) 0.0056(13) -0.0034(13) 0.0016(13)
C00R 0.0196(16) 0.0231(16) 0.0246(17) -0.0032(13) -0.0032(13) 0.0006(13)
C00S 0.0240(16) 0.0207(16) 0.0245(17) 0.0043(13) 0.0019(13) 0.0026(13)
C00T 0.0240(17) 0.0268(18) 0.0299(18) 0.0043(14) 0.0066(14) 0.0002(14)
C00U 0.0231(16) 0.0240(17) 0.0235(17) 0.0022(13) -0.0015(13) 0.0057(13)
C00V 0.0215(16) 0.0259(17) 0.0216(16) 0.0032(13) -0.0042(13) -0.0012(13)
C00W 0.0266(17) 0.0198(16) 0.0252(17) -0.0050(13) -0.0068(13) 0.0043(13)
C00X 0.0176(16) 0.0289(18) 0.0264(17) 0.0008(14) -0.0005(13) 0.0021(13)
C00Y 0.0185(16) 0.0270(18) 0.0337(19) 0.0053(15) -0.0037(14) -0.0058(13)
C00Z 0.0222(17) 0.037(2) 0.036(2) 0.0095(16) -0.0054(15) -0.0003(15)
C010 0.0237(17) 0.0194(16) 0.0358(19) -0.0048(14) -0.0054(14) -0.0036(13)
C011 0.0187(16) 0.035(2) 0.0333(19) 0.0008(16) -0.0029(14) -0.0024(14)
C012 0.037(2) 0.0232(17) 0.0298(19) 0.0056(14) -0.0060(15) 0.0066(15)
C013 0.032(2) 0.041(2) 0.031(2) 0.0079(17) 0.0102(16) -0.0011(16)
C014 0.044(2) 0.035(2) 0.0221(18) -0.0013(15) 0.0035(15) 0.0216(17)
C015 0.049(2) 0.0256(19) 0.037(2) -0.0070(16) -0.0107(18) -0.0089(17)
C016 0.0273(19) 0.0312(19) 0.044(2) 0.0043(17) -0.0086(16) -0.0101(15)
C017 0.038(2) 0.033(2) 0.0280(19) -0.0052(15) -0.0099(15) 0.0053(16)
C018 0.0185(17) 0.048(2) 0.048(2) 0.0084(19) 0.0011(16) -0.0019(16)
Br1 0.0352(2) 0.02504(18) 0.02666(18) 0.01014(14) 0.00427(14) 0.00260(14)

loop_
_atom_type_symbol
_atom_type_description
_atom_type_scat_dispersion_real
_atom_type_scat_dispersion_imag
_atom_type_scat_source
C C 0.0033 0.0016 'International Tables Vol C Tables 4.2.6.8 and 6.1.1.4'
H H 0.0000 0.0000 'International Tables Vol C Tables 4.2.6.8 and 6.1.1.4'
Br Br -0.2901 2.4595 'International Tables Vol C Tables 4.2.6.8 and 6.1.1.4'
N N 0.0061 0.0033 'International Tables Vol C Tables 4.2.6.8 and 6.1.1.4'
Ni Ni 0.3393 1.1124 'International Tables Vol C Tables 4.2.6.8 and 6.1.1.4'
P P 0.1023 0.0942 'International Tables Vol C Tables 4.2.6.8 and 6.1.1.4'

loop_
_geom_angle_atom_site_label_1
_geom_angle_atom_site_label_2
_geom_angle_atom_site_label_3
_geom_angle
_geom_angle_site_symmetry_1
_geom_angle_site_symmetry_3
_geom_angle_publ_flag
N005 Ni02 P004 86.50(8) . . ?
N005 Ni02 P003 86.38(8) . . ?
P004 Ni02 P003 167.90(4) . . ?
N005 Ni02 Br1 173.24(8) . . ?
P004 Ni02 Br1 94.26(3) . . ?
P003 Ni02 Br1 93.97(3) . . ?
C009 P003 C00N 106.10(15) . . ?
C009 P003 C00U 105.74(15) . . ?
C00N P003 C00U 107.87(16) . . ?
C009 P003 Ni02 100.49(10) . . ?
C00N P003 Ni02 111.70(12) . . ?
C00U P003 Ni02 123.27(11) . . ?
C00H P004 C00V 110.20(15) . . ?
C00H P004 C00T 103.75(15) . . ?
C00V P004 C00T 107.20(16) . . ?
C00H P004 Ni02 100.50(10) . . ?
C00V P004 Ni02 111.18(11) . . ?
C00T P004 Ni02 123.13(12) . . ?
C007 N005 C006 115.8(2) . . ?
C007 N005 Ni02 121.6(2) . . ?
C006 N005 Ni02 121.5(2) . . ?
N005 C006 C00C 122.6(3) . . ?
N005 C006 C00H 118.8(3) . . ?
C00C C006 C00H 118.6(3) . . ?
N005 C007 C009 119.1(3) . . ?
N005 C007 C008 122.6(3) . . ?
C009 C007 C008 118.3(3) . . ?
C00O C008 C007 118.9(3) . . ?
C00O C008 C00I 123.6(3) . . ?
C007 C008 C00I 116.9(3) . . ?
C00D C009 C007 121.3(3) . . ?
C00D C009 P003 126.8(2) . . ?
C007 C009 P003 111.8(2) . . ?
C00E C00A C00R 117.8(3) . . ?
C00E C00A C00I 120.6(3) . . ?
C00R C00A C00I 121.5(3) . . ?
C00P C00B C00H 121.2(3) . . ?
C00P C00B H00B 119.4 . . ?
C00H C00B H00B 119.4 . . ?
C00F C00C C006 118.8(3) . . ?
C00F C00C C00I 123.7(3) . . ?
C006 C00C C00I 117.0(3) . . ?
C009 C00D C00K 120.8(3) . . ?
C009 C00D H00D 119.6 . . ?
C00K C00D H00D 119.6 . . ?
C00A C00E C00X 121.2(3) . . ?
C00A C00E H00E 119.4 . . ?
C00X C00E H00E 119.4 . . ?
C00C C00F C00P 122.8(3) . . ?
C00C C00F H00F 118.6 . . ?
C00P C00F H00F 118.6 . . ?
C00J C00G C00M 117.8(3) . . ?
C00J C00G C00I 122.0(3) . . ?
C00M C00G C00I 120.1(3) . . ?
C00B C00H C006 120.4(3) . . ?
C00B C00H P004 127.3(2) . . ?
C006 C00H P004 112.1(2) . . ?
C00C C00I C008 106.4(2) . . ?
C00C C00I C00G 112.5(2) . . ?
C008 C00I C00G 112.6(2) . . ?
C00C C00I C00A 106.7(2) . . ?
C008 C00I C00A 106.8(2) . . ?
C00G C00I C00A 111.4(2) . . ?
C00G C00J C00Q 121.2(3) . . ?
C00G C00J H00J 119.4 . . ?
C00Q C00J H00J 119.4 . . ?
C00D C00K C00O 117.7(3) . . ?
C00D C00K C014 120.9(3) . . ?
C00O C00K C014 121.3(3) . . ?
C00M C00L C00S 120.2(3) . . ?
C00M C00L H00L 119.9 . . ?
C00S C00L H00L 119.9 . . ?
C00L C00M C00G 121.0(3) . . ?
C00L C00M H00M 119.5 . . ?
C00G C00M H00M 119.5 . . ?
C015 C00N C016 111.7(3) . . ?
C015 C00N P003 115.1(3) . . ?
C016 C00N P003 108.5(2) . . ?
C015 C00N H00N 107.0 . . ?
C016 C00N H00N 107.0 . . ?
P003 C00N H00N 107.0 . . ?
C008 C00O C00K 122.5(3) . . ?
C008 C00O H00O 118.8 . . ?
C00K C00O H00O 118.8 . . ?
C00B C00P C00F 117.5(3) . . ?
C00B C00P C00W 121.5(3) . . ?
C00F C00P C00W 120.9(3) . . ?
C00S C00Q C00J 120.2(3) . . ?
C00S C00Q H00Q 119.9 . . ?
C00J C00Q H00Q 119.9 . . ?
C010 C00R C00A 120.9(3) . . ?
C010 C00R H00R 119.5 . . ?
C00A C00R H00R 119.5 . . ?
C00Q C00S C00L 119.6(3) . . ?
C00Q C00S H00S 120.2 . . ?
C00L C00S H00S 120.2 . . ?
C018 C00T C013 112.1(3) . . ?
C018 C00T P004 108.0(2) . . ?
C013 C00T P004 113.1(2) . . ?
C018 C00T H00T 107.8 . . ?
C013 C00T H00T 107.8 . . ?
P004 C00T H00T 107.8 . . ?
C00Z C00U C012 111.1(3) . . ?
C00Z C00U P003 109.3(2) . . ?
C012 C00U P003 113.2(2) . . ?
C00Z C00U H00U 107.7 . . ?
C012 C00U H00U 107.7 . . ?
P003 C00U H00U 107.7 . . ?
C017 C00V C011 111.4(3) . . ?
C017 C00V P004 114.8(2) . . ?
C011 C00V P004 109.3(2) . . ?
C017 C00V H00V 107.0 . . ?
C011 C00V H00V 107.0 . . ?
P004 C00V H00V 107.0 . . ?
C00P C00W H00A 109.5 . . ?
C00P C00W H00C 109.5 . . ?
H00A C00W H00C 109.5 . . ?
C00P C00W H00G 109.5 . . ?
H00A C00W H00G 109.5 . . ?
H00C C00W H00G 109.5 . . ?
C00Y C00X C00E 119.9(3) . . ?
C00Y C00X H00X 120.0 . . ?
C00E C00X H00X 120.0 . . ?
C010 C00Y C00X 119.9(3) . . ?
C010 C00Y H00Y 120.1 . . ?
C00X C00Y H00Y 120.1 . . ?
C00U C00Z H00H 109.5 . . ?
C00U C00Z H00I 109.5 . . ?
H00H C00Z H00I 109.5 . . ?
C00U C00Z H00K 109.5 . . ?
H00H C00Z H00K 109.5 . . ?
H00I C00Z H00K 109.5 . . ?
C00Y C010 C00R 120.2(3) . . ?
C00Y C010 H010 119.9 . . ?
C00R C010 H010 119.9 . . ?
C00V C011 H01A 109.5 . . ?
C00V C011 H01B 109.5 . . ?
H01A C011 H01B 109.5 . . ?
C00V C011 H01C 109.5 . . ?
H01A C011 H01C 109.5 . . ?
H01B C011 H01C 109.5 . . ?
C00U C012 H01D 109.5 . . ?
C00U C012 H01E 109.5 . . ?
H01D C012 H01E 109.5 . . ?
C00U C012 H01F 109.5 . . ?
H01D C012 H01F 109.5 . . ?
H01E C012 H01F 109.5 . . ?
C00T C013 H01G 109.5 . . ?
C00T C013 H01H 109.5 . . ?
H01G C013 H01H 109.5 . . ?
C00T C013 H01I 109.5 . . ?
H01G C013 H01I 109.5 . . ?
H01H C013 H01I 109.5 . . ?
C00K C014 H01J 109.5 . . ?
C00K C014 H01K 109.5 . . ?
H01J C014 H01K 109.5 . . ?
C00K C014 H01L 109.5 . . ?
H01J C014 H01L 109.5 . . ?
H01K C014 H01L 109.5 . . ?
C00N C015 H01M 109.5 . . ?
C00N C015 H01N 109.5 . . ?
H01M C015 H01N 109.5 . . ?
C00N C015 H01O 109.5 . . ?
H01M C015 H01O 109.5 . . ?
H01N C015 H01O 109.5 . . ?
C00N C016 H01P 109.5 . . ?
C00N C016 H01Q 109.5 . . ?
H01P C016 H01Q 109.5 . . ?
C00N C016 H01R 109.5 . . ?
H01P C016 H01R 109.5 . . ?
H01Q C016 H01R 109.5 . . ?
C00V C017 H01S 109.5 . . ?
C00V C017 H01T 109.5 . . ?
H01S C017 H01T 109.5 . . ?
C00V C017 H01U 109.5 . . ?
H01S C017 H01U 109.5 . . ?
H01T C017 H01U 109.5 . . ?
C00T C018 H01V 109.5 . . ?
C00T C018 H01W 109.5 . . ?
H01V C018 H01W 109.5 . . ?
C00T C018 H01X 109.5 . . ?
H01V C018 H01X 109.5 . . ?
H01W C018 H01X 109.5 . . ?

loop_
_geom_bond_atom_site_label_1
_geom_bond_atom_site_label_2
_geom_bond_distance
_geom_bond_site_symmetry_2
_geom_bond_publ_flag
Ni02 N005 1.885(3) . ?
Ni02 P004 2.1923(9) . ?
Ni02 P003 2.1973(9) . ?
Ni02 Br1 2.3244(5) . ?
P003 C009 1.809(3) . ?
P003 C00N 1.833(3) . ?
P003 C00U 1.843(3) . ?
P004 C00H 1.804(3) . ?
P004 C00V 1.835(3) . ?
P004 C00T 1.849(3) . ?
N005 C007 1.393(4) . ?
N005 C006 1.397(4) . ?
C006 C00C 1.408(4) . ?
C006 C00H 1.409(4) . ?
C007 C009 1.406(4) . ?
C007 C008 1.409(4) . ?
C008 C00O 1.394(4) . ?
C008 C00I 1.530(4) . ?
C009 C00D 1.388(4) . ?
C00A C00E 1.389(4) . ?
C00A C00R 1.400(4) . ?
C00A C00I 1.562(4) . ?
C00B C00P 1.387(4) . ?
C00B C00H 1.402(4) . ?
C00B H00B 0.9500 . ?
C00C C00F 1.396(4) . ?
C00C C00I 1.526(4) . ?
C00D C00K 1.389(4) . ?
C00D H00D 0.9500 . ?
C00E C00X 1.394(4) . ?
C00E H00E 0.9500 . ?
C00F C00P 1.398(4) . ?
C00F H00F 0.9500 . ?
C00G C00J 1.392(4) . ?
C00G C00M 1.401(4) . ?
C00G C00I 1.531(4) . ?
C00J C00Q 1.394(4) . ?
C00J H00J 0.9500 . ?
C00K C00O 1.402(4) . ?
C00K C014 1.509(4) . ?
C00L C00M 1.386(4) . ?
C00L C00S 1.392(4) . ?
C00L H00L 0.9500 . ?
C00M H00M 0.9500 . ?
C00N C015 1.526(5) . ?
C00N C016 1.539(5) . ?
C00N H00N 1.0000 . ?
C00O H00O 0.9500 . ?
C00P C00W 1.514(4) . ?
C00Q C00S 1.377(5) . ?
C00Q H00Q 0.9500 . ?
C00R C010 1.391(5) . ?
C00R H00R 0.9500 . ?
C00S H00S 0.9500 . ?
C00T C018 1.533(5) . ?
C00T C013 1.534(5) . ?
C00T H00T 1.0000 . ?
C00U C00Z 1.533(5) . ?
C00U C012 1.533(5) . ?
C00U H00U 1.0000 . ?
C00V C017 1.525(5) . ?
C00V C011 1.531(5) . ?
C00V H00V 1.0000 . ?
C00W H00A 0.9800 . ?
C00W H00C 0.9800 . ?
C00W H00G 0.9800 . ?
C00X C00Y 1.383(5) . ?
C00X H00X 0.9500 . ?
C00Y C010 1.376(5) . ?
C00Y H00Y 0.9500 . ?
C00Z H00H 0.9800 . ?
C00Z H00I 0.9800 . ?
C00Z H00K 0.9800 . ?
C010 H010 0.9500 . ?
C011 H01A 0.9800 . ?
C011 H01B 0.9800 . ?
C011 H01C 0.9800 . ?
C012 H01D 0.9800 . ?
C012 H01E 0.9800 . ?
C012 H01F 0.9800 . ?
C013 H01G 0.9800 . ?
C013 H01H 0.9800 . ?
C013 H01I 0.9800 . ?
C014 H01J 0.9800 . ?
C014 H01K 0.9800 . ?
C014 H01L 0.9800 . ?
C015 H01M 0.9800 . ?
C015 H01N 0.9800 . ?
C015 H01O 0.9800 . ?
C016 H01P 0.9800 . ?
C016 H01Q 0.9800 . ?
C016 H01R 0.9800 . ?
C017 H01S 0.9800 . ?
C017 H01T 0.9800 . ?
C017 H01U 0.9800 . ?
C018 H01V 0.9800 . ?
C018 H01W 0.9800 . ?
C018 H01X 0.9800 . ?

loop_
_geom_torsion_atom_site_label_1
_geom_torsion_atom_site_label_2
_geom_torsion_atom_site_label_3
_geom_torsion_atom_site_label_4
_geom_torsion
_geom_torsion_site_symmetry_1
_geom_torsion_site_symmetry_2
_geom_torsion_site_symmetry_3
_geom_torsion_site_symmetry_4
_geom_torsion_publ_flag
P004 Ni02 N005 C007 169.4(2) . . . . ?
P003 Ni02 N005 C007 -0.8(2) . . . . ?
P004 Ni02 N005 C006 2.3(2) . . . . ?
P003 Ni02 N005 C006 -167.9(2) . . . . ?
C007 N005 C006 C00C 18.0(4) . . . . ?
Ni02 N005 C006 C00C -174.2(2) . . . . ?
C007 N005 C006 C00H -164.6(3) . . . . ?
Ni02 N005 C006 C00H 3.1(4) . . . . ?
C006 N005 C007 C009 163.2(3) . . . . ?
Ni02 N005 C007 C009 -4.5(4) . . . . ?
C006 N005 C007 C008 -17.7(4) . . . . ?
Ni02 N005 C007 C008 174.5(2) . . . . ?
N005 C007 C008 C00O 173.4(3) . . . . ?
C009 C007 C008 C00O -7.6(4) . . . . ?
N005 C007 C008 C00I -14.8(4) . . . . ?
C009 C007 C008 C00I 164.3(3) . . . . ?
N005 C007 C009 C00D -174.3(3) . . . . ?
C008 C007 C009 C00D 6.6(4) . . . . ?
N005 C007 C009 P003 8.2(3) . . . . ?
C008 C007 C009 P003 -170.9(2) . . . . ?
C00N P003 C009 C00D -68.4(3) . . . . ?
C00U P003 C009 C00D 46.0(3) . . . . ?
Ni02 P003 C009 C00D 175.2(3) . . . . ?
C00N P003 C009 C007 108.9(2) . . . . ?
C00U P003 C009 C007 -136.7(2) . . . . ?
Ni02 P003 C009 C007 -7.5(2) . . . . ?
N005 C006 C00C C00F -173.5(3) . . . . ?
C00H C006 C00C C00F 9.2(4) . . . . ?
N005 C006 C00C C00I 14.3(4) . . . . ?
C00H C006 C00C C00I -163.0(3) . . . . ?
C007 C009 C00D C00K -0.7(5) . . . . ?
P003 C009 C00D C00K 176.4(2) . . . . ?
C00R C00A C00E C00X 0.6(5) . . . . ?
C00I C00A C00E C00X 179.6(3) . . . . ?
C006 C00C C00F C00P -4.7(4) . . . . ?
C00I C00C C00F C00P 167.0(3) . . . . ?
C00P C00B C00H C006 -1.3(4) . . . . ?
C00P C00B C00H P004 -176.4(2) . . . . ?
N005 C006 C00H C00B 176.2(3) . . . . ?
C00C C006 C00H C00B -6.4(4) . . . . ?
N005 C006 C00H P004 -8.0(3) . . . . ?
C00C C006 C00H P004 169.4(2) . . . . ?
C00V P004 C00H C00B -58.9(3) . . . . ?
C00T P004 C00H C00B 55.6(3) . . . . ?
Ni02 P004 C00H C00B -176.3(3) . . . . ?
C00V P004 C00H C006 125.7(2) . . . . ?
C00T P004 C00H C006 -119.9(2) . . . . ?
Ni02 P004 C00H C006 8.3(2) . . . . ?
C00F C00C C00I C008 145.7(3) . . . . ?
C006 C00C C00I C008 -42.5(3) . . . . ?
C00F C00C C00I C00G 21.9(4) . . . . ?
C006 C00C C00I C00G -166.3(2) . . . . ?
C00F C00C C00I C00A -100.5(3) . . . . ?
C006 C00C C00I C00A 71.3(3) . . . . ?
C00O C008 C00I C00C -145.8(3) . . . . ?
C007 C008 C00I C00C 42.8(3) . . . . ?
C00O C008 C00I C00G -22.1(4) . . . . ?
C007 C008 C00I C00G 166.5(2) . . . . ?
C00O C008 C00I C00A 100.5(3) . . . . ?
C007 C008 C00I C00A -70.9(3) . . . . ?
C00J C00G C00I C00C -119.3(3) . . . . ?
C00M C00G C00I C00C 59.6(4) . . . . ?
C00J C00G C00I C008 120.5(3) . . . . ?
C00M C00G C00I C008 -60.6(4) . . . . ?
C00J C00G C00I C00A 0.4(4) . . . . ?
C00M C00G C00I C00A 179.3(3) . . . . ?
C00E C00A C00I C00C 34.8(4) . . . . ?
C00R C00A C00I C00C -146.3(3) . . . . ?
C00E C00A C00I C008 148.3(3) . . . . ?
C00R C00A C00I C008 -32.8(4) . . . . ?
C00E C00A C00I C00G -88.3(3) . . . . ?
C00R C00A C00I C00G 90.6(3) . . . . ?
C00M C00G C00J C00Q -0.9(5) . . . . ?
C00I C00G C00J C00Q 178.1(3) . . . . ?
C009 C00D C00K C00O -4.1(5) . . . . ?
C009 C00D C00K C014 177.2(3) . . . . ?
C00S C00L C00M C00G -0.5(5) . . . . ?
C00J C00G C00M C00L 0.9(4) . . . . ?
C00I C00G C00M C00L -178.0(3) . . . . ?
C009 P003 C00N C015 60.6(3) . . . . ?
C00U P003 C00N C015 -52.4(3) . . . . ?
Ni02 P003 C00N C015 169.1(2) . . . . ?
C009 P003 C00N C016 -65.5(3) . . . . ?
C00U P003 C00N C016 -178.4(2) . . . . ?
Ni02 P003 C00N C016 43.1(3) . . . . ?
C007 C008 C00O C00K 2.9(5) . . . . ?
C00I C008 C00O C00K -168.4(3) . . . . ?
C00D C00K C00O C008 3.0(5) . . . . ?
C014 C00K C00O C008 -178.3(3) . . . . ?
C00H C00B C00P C00F 5.9(4) . . . . ?
C00H C00B C00P C00W -173.4(3) . . . . ?
C00C C00F C00P C00B -2.9(4) . . . . ?
C00C C00F C00P C00W 176.4(3) . . . . ?
C00G C00J C00Q C00S 0.3(5) . . . . ?
C00E C00A C00R C010 -0.6(5) . . . . ?
C00I C00A C00R C010 -179.5(3) . . . . ?
C00J C00Q C00S C00L 0.1(5) . . . . ?
C00M C00L C00S C00Q 0.0(5) . . . . ?
C00H P004 C00T C018 74.0(3) . . . . ?
C00V P004 C00T C018 -169.4(2) . . . . ?
Ni02 P004 C00T C018 -38.6(3) . . . . ?
C00H P004 C00T C013 -161.3(3) . . . . ?
C00V P004 C00T C013 -44.7(3) . . . . ?
Ni02 P004 C00T C013 86.1(3) . . . . ?
C009 P003 C00U C00Z 71.3(3) . . . . ?
C00N P003 C00U C00Z -175.5(2) . . . . ?
Ni02 P003 C00U C00Z -43.0(3) . . . . ?
C009 P003 C00U C012 -164.4(2) . . . . ?
C00N P003 C00U C012 -51.2(3) . . . . ?
Ni02 P003 C00U C012 81.4(3) . . . . ?
C00H P004 C00V C017 51.4(3) . . . . ?
C00T P004 C00V C017 -60.9(3) . . . . ?
Ni02 P004 C00V C017 161.9(2) . . . . ?
C00H P004 C00V C011 -74.7(3) . . . . ?
C00T P004 C00V C011 173.1(2) . . . . ?
Ni02 P004 C00V C011 35.9(3) . . . . ?
C00A C00E C00X C00Y -0.5(5) . . . . ?
C00E C00X C00Y C010 0.4(5) . . . . ?
C00X C00Y C010 C00R -0.4(5) . . . . ?
C00A C00R C010 C00Y 0.5(5) . . . . ?
